data_2222093
loop_
_publ_author_name
'Li, Zhao-Hao'
'Xu, Jing'
'Wu, Wen-Liang'
'Su, Wei-Ping'

_publ_section_title
;
 2,2-Bis(1<i>H</i>-indol-3-yl)indolin-3-one
;
_journal_coeditor_code LH2811
_journal_issue 6
_journal_name_full 'Acta Crystallographica Section E'
_journal_page_first o1353
_journal_paper_doi 10.1107/S1600536809017553
_journal_volume 65
_journal_year 2009
_chemical_formula_iupac 'C24 H17 N3 O'
_chemical_formula_moiety 'C24 H17 N3 O'
_chemical_formula_sum 'C24 H17 N3 O'
_chemical_formula_weight 363.41
_chemical_name_systematic
;
2,2-Bis(1<i>H</i>-indol-3-yl)indolin-3-one
;
_space_group_IT_number 14
_symmetry_cell_setting monoclinic
_symmetry_space_group_name_Hall '-P 2yn'
_symmetry_space_group_name_H-M 'P 1 21/n 1'
_atom_sites_solution_hydrogens geom
_atom_sites_solution_primary direct
_atom_sites_solution_secondary difmap
_audit_creation_method SHELXL-97
_cell_angle_alpha 90.00
_cell_angle_beta 98.480(6)
_cell_angle_gamma 90.00
_cell_formula_units_Z 4
_cell_length_a 10.559(4)
_cell_length_b 8.931(3)
_cell_length_c 19.899(7)
_cell_measurement_reflns_used 4234
_cell_measurement_temperature 293(2)
_cell_measurement_theta_max 27.4797
_cell_measurement_theta_min 3.0008
_cell_volume 1856.0(11)
_computing_cell_refinement 'CrystalClear (Rigaku/MSC, 2005)'
_computing_data_collection 'CrystalClear (Rigaku/MSC, 2005)'
_computing_data_reduction 'CrystalClear (Rigaku/MSC, 2005)'
_computing_molecular_graphics 'DIAMOND (Brandenburg, 1999)'
_computing_publication_material 'SHELXL97 (Sheldrick, 2008)'
_computing_structure_refinement 'SHELXL97 (Sheldrick, 2008)'
_computing_structure_solution 'SHELXS97 (Sheldrick, 2008)'
_diffrn_ambient_temperature 293(2)
_diffrn_detector_area_resol_mean 14.6306
_diffrn_measured_fraction_theta_full 0.995
_diffrn_measured_fraction_theta_max 0.995
_diffrn_measurement_device_type 'Rigaku Mercury CCD'
_diffrn_measurement_method CCD_Profile_fitting
_diffrn_radiation_monochromator graphite
_diffrn_radiation_source 'fine-focus sealed tube'
_diffrn_radiation_type MoK\a
_diffrn_radiation_wavelength 0.71073
_diffrn_reflns_av_R_equivalents 0.0241
_diffrn_reflns_av_sigmaI/netI 0.0217
_diffrn_reflns_limit_h_max 13
_diffrn_reflns_limit_h_min -11
_diffrn_reflns_limit_k_max 11
_diffrn_reflns_limit_k_min -11
_diffrn_reflns_limit_l_max 25
_diffrn_reflns_limit_l_min -22
_diffrn_reflns_number 14004
_diffrn_reflns_theta_full 27.52
_diffrn_reflns_theta_max 27.52
_diffrn_reflns_theta_min 2.07
_exptl_absorpt_coefficient_mu 0.081
_exptl_absorpt_correction_T_max 0.988
_exptl_absorpt_correction_T_min 0.968
_exptl_absorpt_correction_type multi-scan
_exptl_absorpt_process_details '(CrystalClear; Rigaku/MSC, 2005)'
_exptl_crystal_colour Yellow
_exptl_crystal_density_diffrn 1.300
_exptl_crystal_density_method 'not measured'
_exptl_crystal_description Prism
_exptl_crystal_F_000 760
_exptl_crystal_size_max 0.4000
_exptl_crystal_size_mid 0.3500
_exptl_crystal_size_min 0.1500
_refine_diff_density_max 0.209
_refine_diff_density_min -0.187
_refine_ls_extinction_method none
_refine_ls_goodness_of_fit_ref 1.058
_refine_ls_hydrogen_treatment constr
_refine_ls_matrix_type full
_refine_ls_number_parameters 253
_refine_ls_number_reflns 4245
_refine_ls_number_restraints 0
_refine_ls_restrained_S_all 1.058
_refine_ls_R_factor_all 0.0569
_refine_ls_R_factor_gt 0.0475
_refine_ls_shift/su_max 0.000
_refine_ls_shift/su_mean 0.000
_refine_ls_structure_factor_coef Fsqd
_refine_ls_weighting_details 'calc w=1/[\s^2^(Fo^2^)+(0.0513P)^2^+0.4603P] where P=(Fo^2^+2Fc^2^)/3'
_refine_ls_weighting_scheme calc
_refine_ls_wR_factor_gt 0.1117
_refine_ls_wR_factor_ref 0.1182
_reflns_number_gt 3606
_reflns_number_total 4245
_reflns_threshold_expression I>2\s(I)
_cod_data_source_file lh2811.cif
_cod_data_source_block I
_cod_depositor_comments
;
The following automatic conversions were performed:
'_symmetry_cell_setting' value 'Monoclinic' changed to 'monoclinic'
according to '/home/saulius/struct/CIF-dictionaries/cif_core.dic'
dictionary named 'cif_core.dic' version 2.4.1 from 2010-06-29.

Automatic conversion script
Id: cif_fix_enum 1527 2010-12-29 10:47:43Z saulius 

The following automatic conversions were performed:

'_symmetry_cell_setting' value 'Monoclinic' changed to 'monoclinic'
according to /home/saulius/struct/CIF-dictionaries/cif_core.dic
dictionary named 'cif_core.dic' version 2.4.1 from 2010-06-29.

Automatic conversion script
Id: cif_fix_values 1715 2011-07-08 13:25:40Z adriana 
;
_cod_original_cell_volume 1856.1(11)
_cod_original_sg_symbol_H-M 'P 21/n'
_cod_database_code 2222093
_cod_database_fobs_code 2222093

loop_
_symmetry_equiv_pos_as_xyz
'x, y, z'
'-x+1/2, y+1/2, -z+1/2'
'-x, -y, -z'
'x-1/2, -y-1/2, z-1/2'

loop_
_atom_site_type_symbol
_atom_site_label
_atom_site_fract_x
_atom_site_fract_y
_atom_site_fract_z
_atom_site_U_iso_or_equiv
_atom_site_adp_type
_atom_site_calc_flag
_atom_site_refinement_flags
_atom_site_occupancy
_atom_site_disorder_assembly
_atom_site_disorder_group
O O1 0.96565(9) 0.43252(10) 0.15911(5) 0.0369(2) Uani d . 1 . .
N N1 0.95403(12) 0.04726(13) 0.11858(6) 0.0406(3) Uani d . 1 . .
H H1A 0.9668 -0.0474 0.1239 0.049 Uiso calc R 1 . .
N N2 0.75509(12) 0.05077(15) 0.28328(7) 0.0490(3) Uani d . 1 . .
H H2B 0.6914 -0.0017 0.2923 0.059 Uiso calc R 1 . .
N N3 1.31856(12) 0.10180(15) 0.26178(6) 0.0471(3) Uani d . 1 . .
H H3B 1.3724 0.0659 0.2945 0.056 Uiso calc R 1 . .
C C1 0.89773(13) 0.11138(16) 0.05986(7) 0.0374(3) Uani d . 1 . .
C C2 0.85094(14) 0.0420(2) -0.00189(8) 0.0483(4) Uani d . 1 . .
H H2A 0.8532 -0.0615 -0.0065 0.058 Uiso calc R 1 . .
C C3 0.80181(17) 0.1314(2) -0.05518(8) 0.0635(5) Uani d . 1 . .
H H3A 0.7706 0.0868 -0.0966 0.076 Uiso calc R 1 . .
C C4 0.7967(2) 0.2867(3) -0.04991(9) 0.0746(6) Uani d . 1 . .
H H4A 0.7630 0.3437 -0.0874 0.090 Uiso calc R 1 . .
C C5 0.84151(19) 0.3558(2) 0.01064(8) 0.0604(5) Uani d . 1 . .
H H5A 0.8383 0.4595 0.0147 0.072 Uiso calc R 1 . .
C C6 0.89185(13) 0.26719(17) 0.06585(7) 0.0392(3) Uani d . 1 . .
C C7 0.94976(12) 0.30732(14) 0.13383(6) 0.0315(3) Uani d . 1 . .
C C8 0.99057(13) 0.15946(14) 0.17220(6) 0.0321(3) Uani d . 1 . .
C C9 0.81798(14) 0.15783(17) 0.32497(7) 0.0417(3) Uani d . 1 . .
C C10 0.79721(18) 0.2065(2) 0.38885(8) 0.0557(4) Uani d . 1 . .
H H10A 0.7324 0.1655 0.4100 0.067 Uiso calc R 1 . .
C C11 0.8753(2) 0.3166(2) 0.41938(8) 0.0616(5) Uani d . 1 . .
H H11A 0.8635 0.3509 0.4621 0.074 Uiso calc R 1 . .
C C12 0.97253(17) 0.3786(2) 0.38756(8) 0.0550(4) Uani d . 1 . .
H H12A 1.0236 0.4541 0.4093 0.066 Uiso calc R 1 . .
C C13 0.99417(15) 0.32982(17) 0.32449(7) 0.0424(3) Uani d . 1 . .
H H13A 1.0597 0.3712 0.3040 0.051 Uiso calc R 1 . .
C C14 0.91605(13) 0.21709(15) 0.29179(7) 0.0351(3) Uani d . 1 . .
C C15 0.90865(13) 0.13904(15) 0.22798(7) 0.0342(3) Uani d . 1 . .
C C16 0.80919(14) 0.04053(17) 0.22537(8) 0.0432(3) Uani d . 1 . .
H H16A 0.7823 -0.0240 0.1894 0.052 Uiso calc R 1 . .
C C17 1.34968(13) 0.18478(15) 0.20847(7) 0.0380(3) Uani d . 1 . .
C C18 1.46884(15) 0.23042(18) 0.19416(9) 0.0491(4) Uani d . 1 . .
H H18A 1.5436 0.2065 0.2230 0.059 Uiso calc R 1 . .
C C19 1.47219(15) 0.31203(18) 0.13592(9) 0.0511(4) Uani d . 1 . .
H H19A 1.5507 0.3436 0.1251 0.061 Uiso calc R 1 . .
C C20 1.36003(15) 0.34840(18) 0.09265(8) 0.0461(4) Uani d . 1 . .
H H20A 1.3651 0.4030 0.0533 0.055 Uiso calc R 1 . .
C C21 1.24194(14) 0.30469(15) 0.10722(7) 0.0380(3) Uani d . 1 . .
H H21A 1.1679 0.3304 0.0782 0.046 Uiso calc R 1 . .
C C22 1.23417(12) 0.22113(14) 0.16619(6) 0.0322(3) Uani d . 1 . .
C C23 1.13200(12) 0.15690(14) 0.19763(6) 0.0326(3) Uani d . 1 . .
C C24 1.18882(14) 0.08515(16) 0.25473(7) 0.0412(3) Uani d . 1 . .
H H24A 1.1454 0.0325 0.2846 0.049 Uiso calc R 1 . .

loop_
_atom_site_aniso_label
_atom_site_aniso_U_11
_atom_site_aniso_U_22
_atom_site_aniso_U_33
_atom_site_aniso_U_12
_atom_site_aniso_U_13
_atom_site_aniso_U_23
O1 0.0351(5) 0.0344(5) 0.0407(5) 0.0007(4) 0.0040(4) -0.0052(4)
N1 0.0497(7) 0.0320(6) 0.0391(6) -0.0014(5) 0.0029(5) -0.0058(5)
N2 0.0361(7) 0.0527(8) 0.0603(8) -0.0086(6) 0.0138(6) 0.0105(6)
N3 0.0361(7) 0.0560(8) 0.0472(7) 0.0108(6) -0.0002(5) 0.0156(6)
C1 0.0288(7) 0.0464(8) 0.0367(7) -0.0010(6) 0.0041(5) -0.0075(6)
C2 0.0377(8) 0.0583(9) 0.0474(8) -0.0003(7) 0.0016(6) -0.0203(7)
C3 0.0549(11) 0.0890(14) 0.0415(9) 0.0140(10) -0.0100(8) -0.0235(9)
C4 0.0916(16) 0.0844(14) 0.0395(9) 0.0287(12) -0.0181(9) -0.0053(9)
C5 0.0750(12) 0.0580(10) 0.0423(8) 0.0195(9) -0.0110(8) -0.0010(7)
C6 0.0353(7) 0.0455(8) 0.0347(7) 0.0055(6) -0.0015(6) -0.0053(6)
C7 0.0252(6) 0.0364(7) 0.0330(6) 0.0018(5) 0.0048(5) -0.0025(5)
C8 0.0327(7) 0.0322(6) 0.0311(6) -0.0015(5) 0.0034(5) -0.0032(5)
C9 0.0367(8) 0.0463(8) 0.0437(8) 0.0066(6) 0.0114(6) 0.0125(6)
C10 0.0577(10) 0.0660(11) 0.0486(9) 0.0120(9) 0.0249(8) 0.0170(8)
C11 0.0735(13) 0.0775(13) 0.0365(8) 0.0178(10) 0.0174(8) 0.0021(8)
C12 0.0601(11) 0.0623(10) 0.0419(8) 0.0047(8) 0.0051(7) -0.0090(7)
C13 0.0425(8) 0.0485(8) 0.0366(7) -0.0009(6) 0.0067(6) -0.0014(6)
C14 0.0327(7) 0.0391(7) 0.0338(6) 0.0038(5) 0.0058(5) 0.0054(5)
C15 0.0309(7) 0.0353(7) 0.0359(7) -0.0004(5) 0.0039(5) 0.0026(5)
C16 0.0367(8) 0.0436(8) 0.0486(8) -0.0051(6) 0.0044(6) 0.0023(6)
C17 0.0338(7) 0.0366(7) 0.0430(7) 0.0063(5) 0.0037(6) 0.0013(6)
C18 0.0297(7) 0.0524(9) 0.0640(10) 0.0058(6) 0.0030(7) 0.0001(8)
C19 0.0359(8) 0.0515(9) 0.0686(11) -0.0027(7) 0.0172(7) -0.0014(8)
C20 0.0472(9) 0.0473(8) 0.0463(8) -0.0034(7) 0.0154(7) 0.0031(7)
C21 0.0371(7) 0.0407(7) 0.0359(7) 0.0006(6) 0.0049(6) 0.0006(6)
C22 0.0313(7) 0.0308(6) 0.0346(6) 0.0036(5) 0.0051(5) -0.0022(5)
C23 0.0319(7) 0.0327(6) 0.0334(6) 0.0029(5) 0.0056(5) 0.0001(5)
C24 0.0376(8) 0.0436(8) 0.0428(8) 0.0054(6) 0.0070(6) 0.0096(6)

loop_
_atom_type_symbol
_atom_type_description
_atom_type_scat_dispersion_real
_atom_type_scat_dispersion_imag
_atom_type_scat_source
C C 0.0033 0.0016 'International Tables Vol C Tables 4.2.6.8 and 6.1.1.4'
H H 0.0000 0.0000 'International Tables Vol C Tables 4.2.6.8 and 6.1.1.4'
N N 0.0061 0.0033 'International Tables Vol C Tables 4.2.6.8 and 6.1.1.4'
O O 0.0106 0.0060 'International Tables Vol C Tables 4.2.6.8 and 6.1.1.4'

loop_
_geom_angle_atom_site_label_1
_geom_angle_atom_site_label_2
_geom_angle_atom_site_label_3
_geom_angle_site_symmetry_1
_geom_angle_site_symmetry_3
_geom_angle
_geom_angle_publ_flag
C1 N1 C8 . . 111.79(11) ?
C1 N1 H1A . . 124.1 ?
C8 N1 H1A . . 124.1 ?
C16 N2 C9 . . 109.42(12) ?
C16 N2 H2B . . 125.3 ?
C9 N2 H2B . . 125.3 ?
C24 N3 C17 . . 109.29(12) ?
C24 N3 H3B . . 125.4 ?
C17 N3 H3B . . 125.4 ?
N1 C1 C6 . . 111.45(12) ?
N1 C1 C2 . . 128.48(14) ?
C6 C1 C2 . . 120.06(14) ?
C3 C2 C1 . . 117.83(16) ?
C3 C2 H2A . . 121.1 ?
C1 C2 H2A . . 121.1 ?
C2 C3 C4 . . 122.53(15) ?
C2 C3 H3A . . 118.7 ?
C4 C3 H3A . . 118.7 ?
C5 C4 C3 . . 120.11(17) ?
C5 C4 H4A . . 119.9 ?
C3 C4 H4A . . 119.9 ?
C4 C5 C6 . . 118.52(17) ?
C4 C5 H5A . . 120.7 ?
C6 C5 H5A . . 120.7 ?
C5 C6 C1 . . 120.95(14) ?
C5 C6 C7 . . 131.01(14) ?
C1 C6 C7 . . 107.97(12) ?
O1 C7 C6 . . 128.53(13) ?
O1 C7 C8 . . 124.16(12) ?
C6 C7 C8 . . 107.31(11) ?
N1 C8 C23 . . 111.98(11) ?
N1 C8 C15 . . 109.37(11) ?
C23 C8 C15 . . 113.41(11) ?
N1 C8 C7 . . 101.43(10) ?
C23 C8 C7 . . 111.57(10) ?
C15 C8 C7 . . 108.37(11) ?
N2 C9 C10 . . 130.02(15) ?
N2 C9 C14 . . 107.57(13) ?
C10 C9 C14 . . 122.41(15) ?
C11 C10 C9 . . 117.71(15) ?
C11 C10 H10A . . 121.1 ?
C9 C10 H10A . . 121.1 ?
C10 C11 C12 . . 121.26(16) ?
C10 C11 H11A . . 119.4 ?
C12 C11 H11A . . 119.4 ?
C13 C12 C11 . . 121.24(17) ?
C13 C12 H12A . . 119.4 ?
C11 C12 H12A . . 119.4 ?
C12 C13 C14 . . 119.00(15) ?
C12 C13 H13A . . 120.5 ?
C14 C13 H13A . . 120.5 ?
C13 C14 C9 . . 118.37(13) ?
C13 C14 C15 . . 135.19(13) ?
C9 C14 C15 . . 106.43(13) ?
C16 C15 C14 . . 106.67(12) ?
C16 C15 C8 . . 124.66(13) ?
C14 C15 C8 . . 128.66(12) ?
N2 C16 C15 . . 109.91(14) ?
N2 C16 H16A . . 125.0 ?
C15 C16 H16A . . 125.0 ?
N3 C17 C18 . . 130.01(13) ?
N3 C17 C22 . . 107.46(12) ?
C18 C17 C22 . . 122.53(14) ?
C19 C18 C17 . . 117.69(14) ?
C19 C18 H18A . . 121.2 ?
C17 C18 H18A . . 121.2 ?
C18 C19 C20 . . 121.24(14) ?
C18 C19 H19A . . 119.4 ?
C20 C19 H19A . . 119.4 ?
C21 C20 C19 . . 121.07(14) ?
C21 C20 H20A . . 119.5 ?
C19 C20 H20A . . 119.5 ?
C20 C21 C22 . . 119.54(13) ?
C20 C21 H21A . . 120.2 ?
C22 C21 H21A . . 120.2 ?
C21 C22 C17 . . 117.92(12) ?
C21 C22 C23 . . 135.52(12) ?
C17 C22 C23 . . 106.56(12) ?
C24 C23 C22 . . 106.43(12) ?
C24 C23 C8 . . 125.45(12) ?
C22 C23 C8 . . 128.05(11) ?
C23 C24 N3 . . 110.25(13) ?
C23 C24 H24A . . 124.9 ?
N3 C24 H24A . . 124.9 ?

loop_
_geom_bond_atom_site_label_1
_geom_bond_atom_site_label_2
_geom_bond_site_symmetry_2
_geom_bond_distance
_geom_bond_publ_flag
O1 C7 . 1.2274(16) ?
N1 C1 . 1.3571(18) ?
N1 C8 . 1.4731(16) ?
N1 H1A . 0.8600 ?
N2 C16 . 1.363(2) ?
N2 C9 . 1.371(2) ?
N2 H2B . 0.8600 ?
N3 C24 . 1.3645(19) ?
N3 C17 . 1.3731(19) ?
N3 H3B . 0.8600 ?
C1 C6 . 1.399(2) ?
C1 C2 . 1.3997(19) ?
C2 C3 . 1.367(3) ?
C2 H2A . 0.9300 ?
C3 C4 . 1.392(3) ?
C3 H3A . 0.9300 ?
C4 C5 . 1.374(2) ?
C4 H4A . 0.9300 ?
C5 C6 . 1.394(2) ?
C5 H5A . 0.9300 ?
C6 C7 . 1.4451(18) ?
C7 C8 . 1.5542(18) ?
C8 C23 . 1.5046(19) ?
C8 C15 . 1.5155(19) ?
C9 C10 . 1.391(2) ?
C9 C14 . 1.411(2) ?
C10 C11 . 1.367(3) ?
C10 H10A . 0.9300 ?
C11 C12 . 1.398(3) ?
C11 H11A . 0.9300 ?
C12 C13 . 1.379(2) ?
C12 H12A . 0.9300 ?
C13 C14 . 1.400(2) ?
C13 H13A . 0.9300 ?
C14 C15 . 1.4405(19) ?
C15 C16 . 1.3652(19) ?
C16 H16A . 0.9300 ?
C17 C18 . 1.391(2) ?
C17 C22 . 1.4136(19) ?
C18 C19 . 1.374(2) ?
C18 H18A . 0.9300 ?
C19 C20 . 1.396(2) ?
C19 H19A . 0.9300 ?
C20 C21 . 1.378(2) ?
C20 H20A . 0.9300 ?
C21 C22 . 1.4031(19) ?
C21 H21A . 0.9300 ?
C22 C23 . 1.4434(18) ?
C23 C24 . 1.3640(19) ?
C24 H24A . 0.9300 ?

loop_
_geom_hbond_atom_site_label_D
_geom_hbond_atom_site_label_H
_geom_hbond_atom_site_label_A
_geom_hbond_site_symmetry_A
_geom_hbond_distance_DH
_geom_hbond_distance_HA
_geom_hbond_distance_DA
_geom_hbond_angle_DHA
_geom_hbond_publ_flag
N2 H2B O1 2_645 0.86 2.12 2.9412(17) 159.0 yes
N3 H3B O1 2_745 0.86 2.18 2.9830(16) 156.3 yes

loop_
_cod_related_entry_id
_cod_related_entry_database
_cod_related_entry_code
1 ChemSpider 8197182
